data_1509276
loop_
_publ_author_name
'Mueller, B.G.'

_publ_section_title
;
 Zur Struktur quaternaerer Fluoride mit zweiwertigem Silber: Me(I) Ag(II)
 Me(III) F6 mit Me(I) = Rb, Cs und Me(III) = Al, Ga, Fe
;
_journal_name_full 'Journal of Fluorine Chemistry'
_journal_page_first 317
_journal_page_last 329
_journal_paper_doi 10.1016/S0022-1139(00)81778-9
_journal_volume 17
_journal_year 1981
_chemical_formula_sum 'Ag Cs F6 Fe'
_chemical_name_systematic 'Cs Ag (Fe F6)'
_space_group_IT_number 62
_symmetry_space_group_name_Hall '-P 2ac 2n'
_symmetry_space_group_name_H-M 'P n m a'
_cell_angle_alpha 90
_cell_angle_beta 90
_cell_angle_gamma 90
_cell_formula_units_Z 4
_cell_length_a 7.338
_cell_length_b 7.564
_cell_length_c 10.554
_cell_volume 585.796
_citation_journal_id_ASTM JFLCAR
_cod_data_source_file silver1-2_181.cif
_cod_data_source_block Ag1Cs1F6Fe1
_cod_original_cell_volume 585.7959
_cod_original_formula_sum 'Ag1 Cs1 F6 Fe1'
_cod_database_code 1509276

loop_
_symmetry_equiv_pos_as_xyz
x,y,z
-x+1/2,-y,z+1/2
x+1/2,-y+1/2,-z+1/2
-x,y+1/2,-z
-x,-y,-z
x-1/2,y,-z-1/2
-x-1/2,y-1/2,z-1/2
x,-y-1/2,z

loop_
_atom_site_label
_atom_site_type_symbol
_atom_site_fract_x
_atom_site_fract_y
_atom_site_fract_z
_atom_site_occupancy
_atom_site_U_iso_or_equiv
F1 F-1 0.0517 0.25 0.6632 1 0.0
Fe1 Fe+3 0 0 0 1 0.0
Cs1 Cs+1 0.4834 0.25 0.1259 1 0.0
Ag1 Ag+2 0.2972 0.25 0.757 1 0.0
F4 F-1 0.2206 0.052 0.9137 1 0.0
F3 F-1 0.1302 0.0076 0.1571 1 0.0
F2 F-1 0.439 0.25 0.4864 1 0.0
